data_1571788
loop_
_publ_author_name
'Kaneda, Tomoya'
'Kato, Kenichi'
'Ohtani, Shunsuke'
'Ogoshi, Tomoki'

_publ_section_title
;
 Pillar[5]arenes decorated with six-membered-ring aromatics at all the
 substitution positions.
;
_journal_issue 27
_journal_name_full 'Chemical science'
_journal_page_first 10651
_journal_page_last 10658
_journal_paper_doi 10.1039/d4sc01042f
_journal_volume 15
_journal_year 2024
_chemical_formula_moiety '0.5(C95 H70), 0.50(C Cl2), 0.125(C Cl2)'
_chemical_formula_sum 'C48.125 H35 Cl1.25'
_chemical_formula_weight 657.62
_chemical_name_common P5Ph
_chemical_name_systematic 'Per-phenyl-substituted pillar[5]arene'
_space_group_crystal_system orthorhombic
_space_group_IT_number 60
_space_group_name_Hall '-P 2n 2ab'
_space_group_name_H-M_alt 'P b c n'
_atom_sites_solution_hydrogens difmap
_audit_creation_method SHELXL-2018/3
_audit_update_record
;
2024-02-12 deposited with the CCDC.	2024-05-28 downloaded from the CCDC.
;
_cell_angle_alpha 90
_cell_angle_beta 90
_cell_angle_gamma 90
_cell_formula_units_Z 8
_cell_length_a 14.015(3)
_cell_length_b 20.406(4)
_cell_length_c 25.223(6)
_cell_measurement_reflns_used 17057
_cell_measurement_temperature 143(2)
_cell_measurement_theta_max 27.5
_cell_measurement_theta_min 3.0
_cell_volume 7214(3)
_computing_cell_refinement 'CrystalClear-SM Expert 2.1 b46 (Rigaku, 2016)'
_computing_data_collection 'CrystalClear-SM Expert 2.1 b46 (Rigaku, 2016)'
_computing_data_reduction 'CrystalClear-SM Expert 2.1 b46 (Rigaku, 2016)'
_computing_molecular_graphics 'Yadokari-XG (Wakita, Nemoto et al., 2009)'
_computing_publication_material 'Yadokari-XG (Wakita, Nemoto et al., 2009)'
_computing_structure_refinement 'SHELXL-2018/3 (Sheldrick, 2018)'
_computing_structure_solution 'SHELXS-2013/1 (Sheldrick, 2013)'
_diffrn_ambient_temperature 143(2)
_diffrn_detector_area_resol_mean 28.5714
_diffrn_measured_fraction_theta_full 0.997
_diffrn_measured_fraction_theta_max 0.997
_diffrn_measurement_device_type 'Rigaku Saturn724+ (4x4 bin mode)'
_diffrn_measurement_method 'profile data from \w-scans'
_diffrn_radiation_type MoK\a
_diffrn_radiation_wavelength 0.71075
_diffrn_reflns_av_R_equivalents 0.0625
_diffrn_reflns_av_unetI/netI 0.0391
_diffrn_reflns_Laue_measured_fraction_full 0.997
_diffrn_reflns_Laue_measured_fraction_max 0.997
_diffrn_reflns_limit_h_max 16
_diffrn_reflns_limit_h_min -16
_diffrn_reflns_limit_k_max 22
_diffrn_reflns_limit_k_min -24
_diffrn_reflns_limit_l_max 29
_diffrn_reflns_limit_l_min -29
_diffrn_reflns_number 46473
_diffrn_reflns_point_group_measured_fraction_full 0.997
_diffrn_reflns_point_group_measured_fraction_max 0.997
_diffrn_reflns_theta_full 24.995
_diffrn_reflns_theta_max 24.995
_diffrn_reflns_theta_min 3.140
_diffrn_source 'rotating anode'
_exptl_absorpt_coefficient_mu 0.158
_exptl_absorpt_correction_T_max 1.000
_exptl_absorpt_correction_T_min 0.868
_exptl_absorpt_correction_type multi-scan
_exptl_crystal_colour colorless
_exptl_crystal_density_diffrn 1.211
_exptl_crystal_description prism
_exptl_crystal_F_000 2760
_exptl_crystal_recrystallization_method 'Re-crystallisation from solvent: CH2Cl2/n-hexane'
_exptl_crystal_size_max 0.170
_exptl_crystal_size_mid 0.080
_exptl_crystal_size_min 0.070
_refine_diff_density_max 0.639
_refine_diff_density_min -0.624
_refine_diff_density_rms 0.052
_refine_ls_extinction_method none
_refine_ls_goodness_of_fit_ref 1.191
_refine_ls_hydrogen_treatment refall
_refine_ls_matrix_type full
_refine_ls_number_parameters 601
_refine_ls_number_reflns 6336
_refine_ls_number_restraints 648
_refine_ls_restrained_S_all 1.135
_refine_ls_R_factor_all 0.0930
_refine_ls_R_factor_gt 0.0870
_refine_ls_shift/su_max 0.001
_refine_ls_shift/su_mean 0.000
_refine_ls_structure_factor_coef Fsqd
_refine_ls_weighting_details 'w=1/[\s^2^(Fo^2^)+(0.0516P)^2^+10.5000P] where P=(Fo^2^+2Fc^2^)/3'
_refine_ls_weighting_scheme calc
_refine_ls_wR_factor_gt 0.1826
_refine_ls_wR_factor_ref 0.1863
_reflns_Friedel_coverage 0.000
_reflns_number_gt 5906
_reflns_number_total 6336
_reflns_threshold_expression 'I > 2\s(I)'
_cod_data_source_file d4sc01042f2.cif
_cod_data_source_block 23120102
_cod_depositor_comments 'Adding full bibliography for 1571788.cif.'
_cod_database_code 1571788
_shelx_shelxl_version_number 2018/3
_shelx_space_group_comment
;
The symmetry employed for this shelxl refinement is uniquely defined
by the following loop, which should always be used as a source of
symmetry information in preference to the above space-group names.
They are only intended as comments.
;
_shelx_estimated_absorpt_t_min 0.974
_shelx_estimated_absorpt_t_max 0.989

loop_
_space_group_symop_operation_xyz
'x, y, z'
'-x+1/2, -y+1/2, z+1/2'
'x+1/2, -y+1/2, -z'
'-x, y, -z+1/2'
'-x, -y, -z'
'x-1/2, y-1/2, -z-1/2'
'-x-1/2, y-1/2, z'
'x, -y, z-1/2'

loop_
_atom_site_label
_atom_site_type_symbol
_atom_site_fract_x
_atom_site_fract_y
_atom_site_fract_z
_atom_site_U_iso_or_equiv
_atom_site_adp_type
_atom_site_occupancy
_atom_site_site_symmetry_order
_atom_site_calc_flag
_atom_site_refinement_flags_posn
_atom_site_refinement_flags_adp
_atom_site_refinement_flags_occupancy
_atom_site_disorder_assembly
_atom_site_disorder_group
Cl1 Cl 0.51269(10) 0.01957(6) 0.69252(5) 0.0710(4) Uani 1 1 d . U . . .
C4 C 0.8035(2) -0.02536(15) 0.69332(12) 0.0268(7) Uani 1 1 d . U . . .
C5 C 0.5450(2) -0.19161(13) 0.70026(11) 0.0230(6) Uani 1 1 d . U . . .
C6 C 0.8173(2) 0.01078(14) 0.74001(12) 0.0253(6) Uani 1 1 d . U . . .
C7 C 0.7681(2) -0.08459(14) 0.79225(11) 0.0249(6) Uani 1 1 d . U . . .
C8 C 0.7575(2) 0.12710(14) 0.74365(12) 0.0246(6) Uani 1 1 d . U . . .
C9 C 0.6008(2) -0.19040(13) 0.74638(11) 0.0224(6) Uani 1 1 d . U . . .
C10 C 0.7094(2) -0.18892(14) 0.74492(12) 0.0240(6) Uani 1 1 d . U . . .
H16 H 0.731(2) -0.2102(15) 0.7117(13) 0.029(8) Uiso 1 1 d . . . . .
H10 H 0.733(2) -0.2129(15) 0.7757(12) 0.022(8) Uiso 1 1 d . . . . .
C11 C 0.6312(2) 0.18693(14) 0.69655(11) 0.0249(6) Uani 1 1 d . U . . .
C12 C 0.6336(2) 0.18353(14) 0.79155(12) 0.0240(6) Uani 1 1 d . U . . .
C13 C 0.7120(2) 0.14695(14) 0.69738(12) 0.0250(6) Uani 1 1 d . U . . .
C14 C 0.7176(2) 0.14692(14) 0.79228(11) 0.0235(6) Uani 1 1 d . U . . .
C15 C 0.8451(2) 0.08313(15) 0.73966(13) 0.0276(7) Uani 1 1 d . U . . .
H15 H 0.890(2) 0.0935(15) 0.7693(13) 0.032(9) Uiso 1 1 d . . . . .
C16 C 0.4456(2) -0.19066(14) 0.70488(11) 0.0236(6) Uani 1 1 d . U . . .
C17 C 0.8007(2) -0.01981(14) 0.78826(12) 0.0256(7) Uani 1 1 d . U . . .
C18 C 0.5897(2) 0.20501(13) 0.74518(11) 0.0228(6) Uani 1 1 d . U . . .
C20 C 0.5868(2) -0.19559(15) 0.64594(11) 0.0259(7) Uani 1 1 d . U . . .
C21 C 0.7694(2) -0.08941(15) 0.69744(11) 0.0255(7) Uani 1 1 d . U . . .
C22 C 0.7505(2) -0.12026(14) 0.74543(11) 0.0234(6) Uani 1 1 d . U . . .
C23 C 0.7615(2) 0.13393(14) 0.84545(12) 0.0272(7) Uani 1 1 d . U . . .
C24 C 0.5868(3) -0.14169(18) 0.61219(13) 0.0399(8) Uani 1 1 d . U . . .
C25 C 0.6255(3) -0.25386(18) 0.62731(13) 0.0362(8) Uani 1 1 d . U . . .
C26 C 0.5946(2) 0.21014(16) 0.64407(12) 0.0301(7) Uani 1 1 d . U . . .
C27 C 0.8516(2) 0.15806(17) 0.85820(14) 0.0356(8) Uani 1 1 d . U . . .
C28 C 0.6656(3) -0.2578(2) 0.57731(14) 0.0449(9) Uani 1 1 d . U . . .
C29 C 0.5896(2) 0.27645(18) 0.63226(14) 0.0363(8) Uani 1 1 d . U . . .
H29 H 0.609(2) 0.3106(17) 0.6580(14) 0.038(9) Uiso 1 1 d . . . . .
C30 C 0.7525(2) -0.11287(14) 0.84606(11) 0.0261(7) Uani 1 1 d . U . . .
C31 C 0.6840(2) -0.08703(17) 0.87972(12) 0.0349(8) Uani 1 1 d . U . . .
C32 C 0.7168(3) -0.16983(19) 0.94504(14) 0.0432(9) Uani 1 1 d . U . . .
C33 C 0.5588(3) 0.2980(2) 0.58285(15) 0.0482(10) Uani 1 1 d . U . . .
H33 H 0.551(3) 0.346(2) 0.5765(15) 0.052(11) Uiso 1 1 d . . . . .
C34 C 0.5687(3) 0.1653(2) 0.60479(13) 0.0393(8) Uani 1 1 d . U . . .
H34 H 0.573(2) 0.1191(18) 0.6141(13) 0.038(10) Uiso 1 1 d . . . . .
C35 C 0.8232(3) 0.00030(15) 0.63907(12) 0.0350(8) Uani 1 1 d . U . . .
C36 C 0.7489(4) 0.01400(19) 0.60429(14) 0.0491(10) Uani 1 1 d . U . . .
C37 C 0.8059(2) -0.16637(16) 0.86397(13) 0.0331(7) Uani 1 1 d . U . . .
C38 C 0.7098(2) 0.10096(16) 0.88405(13) 0.0331(7) Uani 1 1 d . U . . .
C39 C 0.7478(3) 0.0913(2) 0.93403(14) 0.0481(10) Uani 1 1 d . U . . .
C40 C 0.6659(3) -0.1158(2) 0.92861(13) 0.0424(9) Uani 1 1 d . U . . .
C41 C 0.6679(3) -0.2039(2) 0.54502(13) 0.0435(9) Uani 1 1 d . U . . .
C42 C 0.5369(3) 0.1867(2) 0.55596(14) 0.0509(10) Uani 1 1 d . U . . .
C43 C 0.5324(3) 0.2526(3) 0.54460(15) 0.0561(12) Uani 1 1 d . U . . .
H43 H 0.512(3) 0.267(2) 0.5114(17) 0.057(12) Uiso 1 1 d . . . . .
C44 C 0.6279(3) -0.1459(2) 0.56249(14) 0.0505(10) Uani 1 1 d . U . . .
C45 C 0.8368(3) 0.1158(2) 0.94658(15) 0.0527(11) Uani 1 1 d . U . . .
C46 C 0.7881(3) -0.19465(19) 0.91307(14) 0.0438(9) Uani 1 1 d . U . . .
C47 C 0.7648(5) 0.0351(2) 0.55288(17) 0.0696(14) Uani 1 1 d . U . . .
H47 H 0.702(4) 0.044(3) 0.525(2) 0.12(2) Uiso 1 1 d . . . . .
C48 C 0.8882(3) 0.1495(2) 0.90863(16) 0.0489(10) Uani 1 1 d . U . . .
H48 H 0.949(3) 0.168(2) 0.9173(16) 0.063(13) Uiso 1 1 d . . . . .
C49 C 0.9145(3) 0.0088(2) 0.62040(17) 0.0585(12) Uani 1 1 d . U . . .
C50 C 0.8548(5) 0.0427(2) 0.5350(2) 0.0786(17) Uani 1 1 d . U . . .
H50 H 0.866(4) 0.059(3) 0.493(2) 0.109(18) Uiso 1 1 d . . . . .
C51 C 0.9302(5) 0.0293(3) 0.5675(2) 0.0825(19) Uani 1 1 d . U . . .
H51 H 0.991(4) 0.030(3) 0.563(2) 0.10(2) Uiso 1 1 d . . . . .
C53 C 0.500000 0.2462(2) 0.750000 0.0266(9) Uani 1 2 d S TU P . .
H53 H 0.509(2) 0.2767(16) 0.7805(12) 0.031(9) Uiso 1 1 d . . . . .
C52 C 0.500000 -0.0191(5) 0.750000 0.171(6) Uani 1 2 d S TU P . .
H54 H 0.759(2) -0.1131(15) 0.6643(12) 0.024(8) Uiso 1 1 d . . . . .
H55 H 0.812(2) 0.0053(15) 0.8226(13) 0.031(8) Uiso 1 1 d . . . . .
H1 H 0.883(3) 0.0954(18) 0.7068(15) 0.050(11) Uiso 1 1 d . . . . .
H56 H 0.7374(19) 0.1344(13) 0.6645(11) 0.014(7) Uiso 1 1 d . . . . .
H57 H 0.607(2) 0.1958(14) 0.8253(12) 0.020(7) Uiso 1 1 d . . . . .
H58 H 0.410(2) -0.1915(14) 0.6721(12) 0.025(8) Uiso 1 1 d . . . . .
H64 H 0.965(2) -0.0066(13) 0.6427(11) 0.012(7) Uiso 1 1 d . . . . .
H60 H 0.644(2) 0.0834(15) 0.8753(12) 0.028(8) Uiso 1 1 d . . . . .
H66 H 0.703(3) -0.1892(17) 0.9781(14) 0.041(10) Uiso 1 1 d . . . . .
H71 H 0.695(3) -0.2047(19) 0.5112(16) 0.054(11) Uiso 1 1 d . . . . .
H67 H 0.853(3) -0.1842(17) 0.8419(14) 0.039(10) Uiso 1 1 d . . . . .
H61 H 0.885(2) 0.1807(16) 0.8317(13) 0.033(9) Uiso 1 1 d . . . . .
H72 H 0.561(3) -0.0990(19) 0.6258(15) 0.051(11) Uiso 1 1 d . . . . .
H73 H 0.693(3) -0.2963(19) 0.5663(14) 0.046(11) Uiso 1 1 d . . . . .
H68 H 0.644(3) -0.0486(18) 0.8675(14) 0.045(10) Uiso 1 1 d . . . . .
H74 H 0.623(3) -0.2926(19) 0.6499(15) 0.055(11) Uiso 1 1 d . . . . .
H62 H 0.711(3) 0.0698(19) 0.9591(16) 0.053(12) Uiso 1 1 d . . . . .
H69 H 0.614(3) -0.0983(16) 0.9499(13) 0.037(9) Uiso 1 1 d . . . . .
H65 H 0.682(4) 0.007(2) 0.6165(18) 0.076(15) Uiso 1 1 d . . . . .
H70 H 0.827(3) -0.234(2) 0.9237(16) 0.061(12) Uiso 1 1 d . . . . .
H63 H 0.862(3) 0.108(2) 0.9810(17) 0.063(12) Uiso 1 1 d . . . . .
H59 H 0.518(3) 0.153(2) 0.5301(16) 0.057(12) Uiso 1 1 d . . . . .
H75 H 0.631(3) -0.108(2) 0.5404(17) 0.069(14) Uiso 1 1 d . . . . .
C54 C 0.561(7) -0.028(4) 0.511(3) 0.19(2) Uani 0.125 1 d . U P . .
Cl2 Cl 0.5008(12) 0.0179(7) 0.5538(5) 0.225(6) Uani 0.25 1 d . U P . .

loop_
_atom_site_aniso_label
_atom_site_aniso_U_11
_atom_site_aniso_U_22
_atom_site_aniso_U_33
_atom_site_aniso_U_23
_atom_site_aniso_U_13
_atom_site_aniso_U_12
Cl1 0.0851(9) 0.0667(8) 0.0611(7) 0.0025(6) 0.0146(6) -0.0097(6)
C4 0.0242(15) 0.0278(16) 0.0283(16) 0.0001(13) 0.0056(12) 0.0054(12)
C5 0.0294(16) 0.0180(14) 0.0217(14) -0.0008(11) 0.0014(12) 0.0008(12)
C6 0.0182(14) 0.0241(15) 0.0336(17) 0.0000(12) 0.0011(12) 0.0029(12)
C7 0.0219(15) 0.0261(16) 0.0266(15) 0.0001(12) 0.0000(12) 0.0053(12)
C8 0.0234(15) 0.0202(15) 0.0302(15) -0.0015(12) 0.0002(12) -0.0051(12)
C9 0.0260(15) 0.0179(14) 0.0232(15) -0.0001(11) -0.0008(12) 0.0026(11)
C10 0.0228(15) 0.0236(15) 0.0254(15) -0.0023(13) -0.0007(12) 0.0046(12)
C11 0.0263(15) 0.0228(15) 0.0255(15) 0.0008(12) -0.0016(12) -0.0081(12)
C12 0.0262(15) 0.0233(15) 0.0226(15) -0.0016(12) 0.0025(12) -0.0042(12)
C13 0.0267(16) 0.0236(15) 0.0246(16) -0.0016(12) 0.0025(13) -0.0065(12)
C14 0.0256(15) 0.0196(14) 0.0253(15) 0.0020(11) -0.0010(12) -0.0036(12)
C15 0.0263(16) 0.0264(16) 0.0300(17) -0.0016(13) 0.0028(14) -0.0015(13)
C16 0.0283(16) 0.0214(15) 0.0211(15) 0.0015(11) -0.0020(12) -0.0002(12)
C17 0.0248(15) 0.0245(16) 0.0274(16) -0.0029(12) -0.0014(12) 0.0032(12)
C18 0.0191(15) 0.0200(14) 0.0293(15) -0.0007(12) -0.0015(12) -0.0041(11)
C20 0.0235(15) 0.0332(17) 0.0210(15) -0.0016(12) -0.0008(12) -0.0014(13)
C21 0.0284(16) 0.0262(16) 0.0220(15) -0.0044(12) 0.0036(12) 0.0042(13)
C22 0.0186(14) 0.0234(15) 0.0281(15) -0.0014(12) 0.0005(12) 0.0063(11)
C23 0.0319(16) 0.0222(15) 0.0276(16) -0.0029(12) -0.0006(13) 0.0077(13)
C24 0.060(2) 0.0346(19) 0.0253(17) 0.0003(14) 0.0046(16) -0.0023(17)
C25 0.0414(19) 0.040(2) 0.0277(17) 0.0018(15) 0.0019(15) 0.0110(16)
C26 0.0235(15) 0.0426(19) 0.0243(16) 0.0045(13) 0.0036(12) -0.0040(14)
C27 0.0348(18) 0.0345(19) 0.0374(19) -0.0007(15) -0.0073(15) 0.0009(15)
C28 0.048(2) 0.057(2) 0.0304(18) -0.0109(17) 0.0052(16) 0.0198(19)
C29 0.0293(17) 0.044(2) 0.0356(18) 0.0114(16) -0.0007(14) -0.0053(15)
C30 0.0296(16) 0.0254(16) 0.0234(15) -0.0026(12) -0.0037(13) -0.0020(13)
C31 0.0389(19) 0.0387(19) 0.0271(17) -0.0023(14) -0.0028(14) 0.0083(15)
C32 0.052(2) 0.054(2) 0.0232(17) 0.0086(16) -0.0008(16) 0.0004(18)
C33 0.038(2) 0.061(3) 0.046(2) 0.0247(19) 0.0008(17) 0.0020(18)
C34 0.0368(19) 0.050(2) 0.0314(18) -0.0026(16) -0.0008(15) 0.0003(16)
C35 0.051(2) 0.0264(17) 0.0280(17) -0.0048(13) 0.0121(15) -0.0087(15)
C36 0.074(3) 0.046(2) 0.0274(18) 0.0038(16) 0.0011(19) 0.004(2)
C37 0.0332(18) 0.0365(18) 0.0297(17) 0.0008(14) -0.0011(14) 0.0067(15)
C38 0.0355(18) 0.0348(18) 0.0289(17) 0.0011(14) 0.0023(14) 0.0062(15)
C39 0.061(3) 0.058(2) 0.0250(18) 0.0064(17) 0.0086(18) 0.015(2)
C40 0.044(2) 0.059(2) 0.0243(17) -0.0044(16) 0.0036(15) 0.0084(18)
C41 0.048(2) 0.062(3) 0.0206(17) -0.0069(16) 0.0068(16) -0.0036(18)
C42 0.047(2) 0.082(3) 0.0243(18) -0.0050(19) -0.0021(16) 0.001(2)
C43 0.046(2) 0.093(4) 0.029(2) 0.017(2) -0.0018(17) 0.006(2)
C44 0.078(3) 0.049(2) 0.0254(18) 0.0033(17) 0.0123(18) -0.009(2)
C45 0.060(3) 0.068(3) 0.030(2) -0.0065(19) -0.0126(19) 0.021(2)
C46 0.049(2) 0.047(2) 0.036(2) 0.0112(16) -0.0063(17) 0.0075(18)
C47 0.119(5) 0.055(3) 0.035(2) 0.0036(19) 0.007(3) -0.003(3)
C48 0.045(2) 0.056(2) 0.045(2) -0.0079(19) -0.0182(19) 0.0061(19)
C49 0.056(3) 0.074(3) 0.046(2) -0.007(2) 0.016(2) -0.023(2)
C50 0.135(5) 0.059(3) 0.041(3) -0.003(2) 0.015(3) -0.028(3)
C51 0.093(4) 0.087(4) 0.068(4) -0.018(3) 0.050(3) -0.051(3)
C53 0.030(2) 0.021(2) 0.029(2) 0.000 -0.0025(18) 0.000
C52 0.37(2) 0.091(7) 0.049(5) 0.000 -0.014(8) 0.000
C54 0.24(4) 0.20(4) 0.12(3) -0.07(3) 0.01(3) -0.01(3)
Cl2 0.304(17) 0.206(12) 0.165(10) -0.020(9) 0.006(11) -0.056(12)

loop_
_atom_type_symbol
_atom_type_description
_atom_type_scat_dispersion_real
_atom_type_scat_dispersion_imag
_atom_type_scat_source
C C 0.0033 0.0016 'International Tables Vol C Tables 4.2.6.8 and 6.1.1.4'
H H 0.0000 0.0000 'International Tables Vol C Tables 4.2.6.8 and 6.1.1.4'
Cl Cl 0.1484 0.1585 'International Tables Vol C Tables 4.2.6.8 and 6.1.1.4'
O O 0.0106 0.0060 'International Tables Vol C Tables 4.2.6.8 and 6.1.1.4'

loop_
_geom_angle_atom_site_label_1
_geom_angle_atom_site_label_2
_geom_angle_atom_site_label_3
_geom_angle
_geom_angle_site_symmetry_1
_geom_angle_site_symmetry_3
_geom_angle_publ_flag
C21 C4 C6 118.5(3) . . ?
C21 C4 C35 117.4(3) . . ?
C6 C4 C35 124.1(3) . . ?
C16 C5 C9 119.1(3) . . ?
C16 C5 C20 117.9(3) . . ?
C9 C5 C20 123.0(3) . . ?
C17 C6 C4 118.5(3) . . ?
C17 C6 C15 118.9(3) . . ?
C4 C6 C15 122.6(3) . . ?
C17 C7 C22 118.9(3) . . ?
C17 C7 C30 118.5(3) . . ?
C22 C7 C30 122.5(3) . . ?
C13 C8 C14 117.8(3) . . ?
C13 C8 C15 119.0(3) . . ?
C14 C8 C15 123.2(3) . . ?
C16 C9 C5 118.2(3) 4_656 . ?
C16 C9 C10 119.3(3) 4_656 . ?
C5 C9 C10 122.5(3) . . ?
C22 C10 C9 113.4(2) . . ?
C22 C10 H16 107.1(18) . . ?
C9 C10 H16 108.7(19) . . ?
C22 C10 H10 109.0(18) . . ?
C9 C10 H10 108.4(18) . . ?
H16 C10 H10 110(3) . . ?
C13 C11 C18 118.4(3) . . ?
C13 C11 C26 118.4(3) . . ?
C18 C11 C26 123.1(3) . . ?
C18 C12 C14 123.6(3) . . ?
C18 C12 H57 119.1(17) . . ?
C14 C12 H57 117.2(17) . . ?
C8 C13 C11 123.7(3) . . ?
C8 C13 H56 119.3(17) . . ?
C11 C13 H56 116.9(17) . . ?
C12 C14 C8 118.5(3) . . ?
C12 C14 C23 116.9(3) . . ?
C8 C14 C23 124.5(3) . . ?
C8 C15 C6 111.3(2) . . ?
C8 C15 H15 109.4(19) . . ?
C6 C15 H15 111.2(18) . . ?
C8 C15 H1 109(2) . . ?
C6 C15 H1 112(2) . . ?
H15 C15 H1 104(3) . . ?
C9 C16 C5 122.7(3) 4_656 . ?
C9 C16 H58 121.0(18) 4_656 . ?
C5 C16 H58 116.3(18) . . ?
C6 C17 C7 122.8(3) . . ?
C6 C17 H55 119.6(18) . . ?
C7 C17 H55 117.6(18) . . ?
C12 C18 C11 117.8(3) . . ?
C12 C18 C53 118.3(2) . . ?
C11 C18 C53 123.9(2) . . ?
C25 C20 C24 118.0(3) . . ?
C25 C20 C5 120.7(3) . . ?
C24 C20 C5 121.3(3) . . ?
C22 C21 C4 123.7(3) . . ?
C22 C21 H54 119.7(18) . . ?
C4 C21 H54 116.7(18) . . ?
C21 C22 C7 117.6(3) . . ?
C21 C22 C10 119.0(3) . . ?
C7 C22 C10 123.5(3) . . ?
C38 C23 C27 118.8(3) . . ?
C38 C23 C14 120.0(3) . . ?
C27 C23 C14 121.1(3) . . ?
C44 C24 C20 120.4(3) . . ?
C44 C24 H72 121(2) . . ?
C20 C24 H72 118(2) . . ?
C28 C25 C20 121.1(3) . . ?
C28 C25 H74 120(2) . . ?
C20 C25 H74 119(2) . . ?
C29 C26 C34 118.3(3) . . ?
C29 C26 C11 121.1(3) . . ?
C34 C26 C11 120.6(3) . . ?
C48 C27 C23 120.3(4) . . ?
C48 C27 H61 122(2) . . ?
C23 C27 H61 117(2) . . ?
C41 C28 C25 120.4(3) . . ?
C41 C28 H73 120(2) . . ?
C25 C28 H73 120(2) . . ?
C26 C29 C33 121.1(4) . . ?
C26 C29 H29 122(2) . . ?
C33 C29 H29 117(2) . . ?
C31 C30 C37 118.0(3) . . ?
C31 C30 C7 120.8(3) . . ?
C37 C30 C7 121.2(3) . . ?
C30 C31 C40 120.6(3) . . ?
C30 C31 H68 119(2) . . ?
C40 C31 H68 120(2) . . ?
C40 C32 C46 119.6(3) . . ?
C40 C32 H66 120(2) . . ?
C46 C32 H66 121(2) . . ?
C43 C33 C29 119.6(4) . . ?
C43 C33 H33 121(2) . . ?
C29 C33 H33 119(2) . . ?
C42 C34 C26 120.5(4) . . ?
C42 C34 H34 123(2) . . ?
C26 C34 H34 117(2) . . ?
C49 C35 C36 117.1(4) . . ?
C49 C35 C4 122.1(4) . . ?
C36 C35 C4 120.8(3) . . ?
C47 C36 C35 122.3(5) . . ?
C47 C36 H65 119(3) . . ?
C35 C36 H65 119(3) . . ?
C46 C37 C30 121.1(3) . . ?
C46 C37 H67 120(2) . . ?
C30 C37 H67 119(2) . . ?
C39 C38 C23 120.5(3) . . ?
C39 C38 H60 119.9(18) . . ?
C23 C38 H60 119.6(18) . . ?
C45 C39 C38 120.4(4) . . ?
C45 C39 H62 121(2) . . ?
C38 C39 H62 118(3) . . ?
C32 C40 C31 120.7(3) . . ?
C32 C40 H69 121(2) . . ?
C31 C40 H69 118(2) . . ?
C28 C41 C44 119.2(3) . . ?
C28 C41 H71 123(2) . . ?
C44 C41 H71 118(2) . . ?
C43 C42 C34 120.7(4) . . ?
C43 C42 H59 122(2) . . ?
C34 C42 H59 117(2) . . ?
C42 C43 C33 119.7(4) . . ?
C42 C43 H43 120(3) . . ?
C33 C43 H43 120(3) . . ?
C41 C44 C24 120.8(4) . . ?
C41 C44 H75 119(3) . . ?
C24 C44 H75 120(3) . . ?
C39 C45 C48 119.5(4) . . ?
C39 C45 H63 119(3) . . ?
C48 C45 H63 122(3) . . ?
C32 C46 C37 119.9(3) . . ?
C32 C46 H70 122(2) . . ?
C37 C46 H70 118(2) . . ?
C50 C47 C36 120.0(5) . . ?
C50 C47 H47 120(3) . . ?
C36 C47 H47 120(3) . . ?
C45 C48 C27 120.4(4) . . ?
C45 C48 H48 120(3) . . ?
C27 C48 H48 119(3) . . ?
C35 C49 C51 120.3(5) . . ?
C35 C49 H64 116.5(17) . . ?
C51 C49 H64 122.3(18) . . ?
C47 C50 C51 120.0(5) . . ?
C47 C50 H50 119(3) . . ?
C51 C50 H50 121(3) . . ?
C50 C51 C49 120.3(5) . . ?
C50 C51 H51 133(4) . . ?
C49 C51 H51 107(4) . . ?
C18 C53 C18 112.7(3) . 4_656 ?
C18 C53 H53 107.8(18) . . ?
C18 C53 H53 112.7(18) 4_656 . ?
C18 C53 H53 112.7(18) . 4_656 ?
C18 C53 H53 107.8(18) 4_656 4_656 ?
H53 C53 H53 103(4) . 4_656 ?
Cl1 C52 Cl1 123.3(6) 4_656 . ?
Cl2 C54 Cl2 106(5) . 5_656 ?
C54 Cl2 C54 74(5) . 5_656 ?

loop_
_geom_bond_atom_site_label_1
_geom_bond_atom_site_label_2
_geom_bond_distance
_geom_bond_site_symmetry_2
_geom_bond_publ_flag
Cl1 C52 1.660(5) . ?
C4 C21 1.395(4) . ?
C4 C6 1.403(4) . ?
C4 C35 1.491(4) . ?
C5 C16 1.398(4) . ?
C5 C9 1.402(4) . ?
C5 C20 1.492(4) . ?
C6 C17 1.387(4) . ?
C6 C15 1.527(4) . ?
C7 C17 1.403(4) . ?
C7 C22 1.409(4) . ?
C7 C30 1.491(4) . ?
C8 C13 1.390(4) . ?
C8 C14 1.407(4) . ?
C8 C15 1.524(4) . ?
C9 C16 1.391(4) 4_656 ?
C9 C10 1.523(4) . ?
C10 C22 1.515(4) . ?
C10 H16 0.99(3) . ?
C10 H10 0.98(3) . ?
C11 C13 1.396(4) . ?
C11 C18 1.407(4) . ?
C11 C26 1.497(4) . ?
C12 C18 1.392(4) . ?
C12 C14 1.394(4) . ?
C12 H57 0.96(3) . ?
C13 H56 0.94(3) . ?
C14 C23 1.499(4) . ?
C15 H15 1.00(3) . ?
C15 H1 1.01(4) . ?
C16 H58 0.97(3) . ?
C17 H55 1.02(3) . ?
C18 C53 1.517(4) . ?
C20 C25 1.389(4) . ?
C20 C24 1.391(4) . ?
C21 C22 1.390(4) . ?
C21 H54 0.98(3) . ?
C23 C38 1.387(4) . ?
C23 C27 1.394(5) . ?
C24 C44 1.382(5) . ?
C24 H72 1.00(4) . ?
C25 C28 1.383(5) . ?
C25 H74 0.98(4) . ?
C26 C29 1.387(5) . ?
C26 C34 1.397(5) . ?
C27 C48 1.383(5) . ?
C27 H61 0.94(3) . ?
C28 C41 1.369(5) . ?
C28 H73 0.92(4) . ?
C29 C33 1.390(5) . ?
C29 H29 0.99(3) . ?
C30 C31 1.386(4) . ?
C30 C37 1.398(4) . ?
C31 C40 1.389(5) . ?
C31 H68 1.01(4) . ?
C32 C40 1.378(5) . ?
C32 C46 1.380(5) . ?
C32 H66 0.94(4) . ?
C33 C43 1.388(6) . ?
C33 H33 1.01(4) . ?
C34 C42 1.381(5) . ?
C34 H34 0.97(4) . ?
C35 C49 1.375(5) . ?
C35 C36 1.389(5) . ?
C36 C47 1.384(5) . ?
C36 H65 0.99(5) . ?
C37 C46 1.389(5) . ?
C37 H67 0.93(4) . ?
C38 C39 1.383(5) . ?
C38 H60 1.01(3) . ?
C39 C45 1.380(6) . ?
C39 H62 0.93(4) . ?
C40 H69 0.97(4) . ?
C41 C44 1.381(6) . ?
C41 H71 0.93(4) . ?
C42 C43 1.376(6) . ?
C42 H59 0.99(4) . ?
C43 H43 0.93(4) . ?
C44 H75 0.95(4) . ?
C45 C48 1.382(6) . ?
C45 H63 0.95(4) . ?
C46 H70 1.00(4) . ?
C47 C50 1.349(8) . ?
C47 H47 1.14(6) . ?
C48 H48 0.95(4) . ?
C49 C51 1.416(7) . ?
C49 H64 0.96(3) . ?
C50 C51 1.364(9) . ?
C50 H50 1.12(5) . ?
C51 H51 0.86(6) . ?
C53 H53 1.00(3) . ?
C53 H53 1.00(3) 4_656 ?
C54 Cl2 1.66(7) . ?
C54 Cl2 1.85(8) 5_656 ?

loop_
_geom_torsion_atom_site_label_1
_geom_torsion_atom_site_label_2
_geom_torsion_atom_site_label_3
_geom_torsion_atom_site_label_4
_geom_torsion
_geom_torsion_site_symmetry_1
_geom_torsion_site_symmetry_2
_geom_torsion_site_symmetry_3
_geom_torsion_site_symmetry_4
_geom_torsion_publ_flag
C21 C4 C6 C17 3.0(4) . . . . ?
C35 C4 C6 C17 -176.8(3) . . . . ?
C21 C4 C6 C15 -174.0(3) . . . . ?
C35 C4 C6 C15 6.1(5) . . . . ?
C16 C5 C9 C16 2.3(4) . . . 4_656 ?
C20 C5 C9 C16 -176.1(3) . . . 4_656 ?
C16 C5 C9 C10 -177.8(3) . . . . ?
C20 C5 C9 C10 3.8(4) . . . . ?
C16 C9 C10 C22 -88.5(3) 4_656 . . . ?
C5 C9 C10 C22 91.6(3) . . . . ?
C14 C8 C13 C11 2.1(4) . . . . ?
C15 C8 C13 C11 179.8(3) . . . . ?
C18 C11 C13 C8 -4.1(4) . . . . ?
C26 C11 C13 C8 174.2(3) . . . . ?
C18 C12 C14 C8 -3.9(4) . . . . ?
C18 C12 C14 C23 173.5(3) . . . . ?
C13 C8 C14 C12 1.9(4) . . . . ?
C15 C8 C14 C12 -175.7(3) . . . . ?
C13 C8 C14 C23 -175.4(3) . . . . ?
C15 C8 C14 C23 7.1(4) . . . . ?
C13 C8 C15 C6 -89.5(3) . . . . ?
C14 C8 C15 C6 88.0(3) . . . . ?
C17 C6 C15 C8 -82.8(3) . . . . ?
C4 C6 C15 C8 94.3(3) . . . . ?
C9 C5 C16 C9 -1.8(4) . . . 4_656 ?
C20 C5 C16 C9 176.6(3) . . . 4_656 ?
C4 C6 C17 C7 -2.0(4) . . . . ?
C15 C6 C17 C7 175.2(3) . . . . ?
C22 C7 C17 C6 -0.5(4) . . . . ?
C30 C7 C17 C6 -180.0(3) . . . . ?
C14 C12 C18 C11 1.9(4) . . . . ?
C14 C12 C18 C53 -178.2(3) . . . . ?
C13 C11 C18 C12 2.0(4) . . . . ?
C26 C11 C18 C12 -176.2(3) . . . . ?
C13 C11 C18 C53 -177.8(3) . . . . ?
C26 C11 C18 C53 4.0(4) . . . . ?
C16 C5 C20 C25 -104.5(3) . . . . ?
C9 C5 C20 C25 73.9(4) . . . . ?
C16 C5 C20 C24 74.5(4) . . . . ?
C9 C5 C20 C24 -107.1(4) . . . . ?
C6 C4 C21 C22 -1.7(5) . . . . ?
C35 C4 C21 C22 178.2(3) . . . . ?
C4 C21 C22 C7 -0.8(4) . . . . ?
C4 C21 C22 C10 177.3(3) . . . . ?
C17 C7 C22 C21 1.9(4) . . . . ?
C30 C7 C22 C21 -178.7(3) . . . . ?
C17 C7 C22 C10 -176.1(3) . . . . ?
C30 C7 C22 C10 3.3(4) . . . . ?
C9 C10 C22 C21 -92.0(3) . . . . ?
C9 C10 C22 C7 85.9(3) . . . . ?
C12 C14 C23 C38 59.0(4) . . . . ?
C8 C14 C23 C38 -123.8(3) . . . . ?
C12 C14 C23 C27 -116.9(3) . . . . ?
C8 C14 C23 C27 60.3(4) . . . . ?
C25 C20 C24 C44 -2.6(5) . . . . ?
C5 C20 C24 C44 178.4(3) . . . . ?
C24 C20 C25 C28 2.0(5) . . . . ?
C5 C20 C25 C28 -179.0(3) . . . . ?
C13 C11 C26 C29 -119.3(3) . . . . ?
C18 C11 C26 C29 58.8(4) . . . . ?
C13 C11 C26 C34 57.7(4) . . . . ?
C18 C11 C26 C34 -124.1(3) . . . . ?
C38 C23 C27 C48 -0.4(5) . . . . ?
C14 C23 C27 C48 175.5(3) . . . . ?
C20 C25 C28 C41 0.0(6) . . . . ?
C34 C26 C29 C33 0.5(5) . . . . ?
C11 C26 C29 C33 177.7(3) . . . . ?
C17 C7 C30 C31 63.8(4) . . . . ?
C22 C7 C30 C31 -115.6(3) . . . . ?
C17 C7 C30 C37 -116.6(3) . . . . ?
C22 C7 C30 C37 63.9(4) . . . . ?
C37 C30 C31 C40 -3.2(5) . . . . ?
C7 C30 C31 C40 176.3(3) . . . . ?
C26 C29 C33 C43 0.2(5) . . . . ?
C29 C26 C34 C42 -1.4(5) . . . . ?
C11 C26 C34 C42 -178.5(3) . . . . ?
C21 C4 C35 C49 -106.8(4) . . . . ?
C6 C4 C35 C49 73.1(5) . . . . ?
C21 C4 C35 C36 70.4(4) . . . . ?
C6 C4 C35 C36 -109.8(4) . . . . ?
C49 C35 C36 C47 0.2(6) . . . . ?
C4 C35 C36 C47 -177.1(4) . . . . ?
C31 C30 C37 C46 2.7(5) . . . . ?
C7 C30 C37 C46 -176.8(3) . . . . ?
C27 C23 C38 C39 -1.1(5) . . . . ?
C14 C23 C38 C39 -177.0(3) . . . . ?
C23 C38 C39 C45 1.6(5) . . . . ?
C46 C32 C40 C31 1.5(6) . . . . ?
C30 C31 C40 C32 1.2(6) . . . . ?
C25 C28 C41 C44 -1.4(6) . . . . ?
C26 C34 C42 C43 1.6(6) . . . . ?
C34 C42 C43 C33 -0.8(6) . . . . ?
C29 C33 C43 C42 0.0(6) . . . . ?
C28 C41 C44 C24 0.8(6) . . . . ?
C20 C24 C44 C41 1.3(6) . . . . ?
C38 C39 C45 C48 -0.7(6) . . . . ?
C40 C32 C46 C37 -2.0(6) . . . . ?
C30 C37 C46 C32 -0.1(6) . . . . ?
C35 C36 C47 C50 0.3(7) . . . . ?
C39 C45 C48 C27 -0.8(6) . . . . ?
C23 C27 C48 C45 1.4(6) . . . . ?
C36 C35 C49 C51 -1.3(6) . . . . ?
C4 C35 C49 C51 175.9(4) . . . . ?
C36 C47 C50 C51 0.4(8) . . . . ?
C47 C50 C51 C49 -1.5(8) . . . . ?
C35 C49 C51 C50 2.0(8) . . . . ?
C12 C18 C53 C18 -85.9(2) . . . 4_656 ?
C11 C18 C53 C18 93.9(3) . . . 4_656 ?
Cl2 C54 Cl2 C54 -0.001(13) 5_656 . . 5_656 ?
